data_7114000
loop_
_publ_author_name
'Lu, Jack Y.'
'Babb, Amy M.'

_publ_section_title
;
 An extremely stable open-framework metal--organic polymer with expandable
 structure and selective adsorption capabilityElectronic supplementary
 information (ESI) available: Figs. S1 and S2: views of propanol inclusion
 structure. See http://www.rsc.org/suppdata/cc/b2/b200213b/
;
_journal_issue 13
_journal_name_full 'Chemical Communications'
_journal_page_first 1340
_journal_paper_doi 10.1039/b200213b
_journal_year 2002
_chemical_formula_moiety 'C12 H8 N2 O4 Cu, 0.75 C3 H8 O'
_chemical_formula_sum 'C14.25 H14 Cu N2 O4.75'
_chemical_formula_weight 352.81
_chemical_name_systematic
; 
? 
;
_space_group_IT_number 9
_symmetry_cell_setting monoclinic
_symmetry_space_group_name_Hall 'C -2yc'
_symmetry_space_group_name_H-M 'C 1 c 1'
_atom_sites_solution_hydrogens geom
_atom_sites_solution_primary direct
_atom_sites_solution_secondary difmap
_audit_creation_method SHELXL-97
_cell_angle_alpha 90.00
_cell_angle_beta 101.559(1)
_cell_angle_gamma 90.00
_cell_formula_units_Z 4
_cell_length_a 5.1646(4)
_cell_length_b 24.4660(17)
_cell_length_c 11.5850(8)
_cell_measurement_reflns_used 3127
_cell_measurement_temperature 223(2)
_cell_measurement_theta_max 25.00
_cell_measurement_theta_min 1.66
_cell_volume 1434.16(18)
_computing_cell_refinement 'Bruker SAINT software (Bruker, 1999)'
_computing_data_collection 'Siemens SMART software (Siemens, 1996)'
_computing_data_reduction 'Bruker SAINT software (Bruker, 1999)'
_computing_structure_refinement 'SHELXL-97 (Sheldrick, 1997)'
_computing_structure_solution 'SHELXS-97 (Sheldrick, 1997)'
_diffrn_ambient_temperature 223(2)
_diffrn_detector_area_resol_mean 1K
_diffrn_measured_fraction_theta_full 0.999
_diffrn_measured_fraction_theta_max 0.999
_diffrn_measurement_device_type 'Siemens SMART CCD'
_diffrn_measurement_method CCD
_diffrn_radiation_monochromator graphite
_diffrn_radiation_source 'fine-focus sealed tube'
_diffrn_radiation_type MoK\a
_diffrn_radiation_wavelength 0.71073
_diffrn_reflns_av_R_equivalents 0.0298
_diffrn_reflns_av_sigmaI/netI 0.0194
_diffrn_reflns_limit_h_max 6
_diffrn_reflns_limit_h_min -6
_diffrn_reflns_limit_k_max 28
_diffrn_reflns_limit_k_min 0
_diffrn_reflns_limit_l_max 12
_diffrn_reflns_limit_l_min -13
_diffrn_reflns_number 3756
_diffrn_reflns_theta_full 25.00
_diffrn_reflns_theta_max 25.00
_diffrn_reflns_theta_min 1.66
_diffrn_standards_decay_% 0.0
_exptl_absorpt_coefficient_mu 1.547
_exptl_absorpt_correction_T_max 0.9208
_exptl_absorpt_correction_T_min 0.6246
_exptl_absorpt_correction_type empirical
_exptl_crystal_colour Blue
_exptl_crystal_density_diffrn 1.634
_exptl_crystal_density_method 'not measured'
_exptl_crystal_description 'Prismatic block'
_exptl_crystal_F_000 722
_exptl_crystal_size_max 0.20
_exptl_crystal_size_mid 0.14
_exptl_crystal_size_min 0.14
_refine_diff_density_max 0.286
_refine_diff_density_min -0.252
_refine_diff_density_rms 0.050
_refine_ls_abs_structure_details 'Flack H D (1983), Acta Cryst. A39, 876-881'
_refine_ls_abs_structure_Flack -0.017(13)
_refine_ls_extinction_method none
_refine_ls_goodness_of_fit_ref 1.033
_refine_ls_hydrogen_treatment mixed
_refine_ls_matrix_type full
_refine_ls_number_parameters 223
_refine_ls_number_reflns 2362
_refine_ls_number_restraints 20
_refine_ls_restrained_S_all 1.029
_refine_ls_R_factor_all 0.0279
_refine_ls_R_factor_gt 0.0257
_refine_ls_shift/su_max 0.255
_refine_ls_shift/su_mean 0.017
_refine_ls_structure_factor_coef Fsqd
_refine_ls_weighting_details 'calc w=1/[\s^2^(Fo^2^)+(0.0458P)^2^+1.4661P] where P=(Fo^2^+2Fc^2^)/3'
_refine_ls_weighting_scheme calc
_refine_ls_wR_factor_gt 0.0659
_refine_ls_wR_factor_ref 0.0675
_reflns_number_gt 2206
_reflns_number_total 2409
_reflns_threshold_expression >4sigma(I)
_cod_data_source_file b200213b.txt
_cod_data_source_block Spiral_complex_5
_cod_depositor_comments
;
The following automatic conversions were performed:

'_symmetry_cell_setting' value 'Monoclinic' changed to 'monoclinic'
according to
/usr/data/users/saulius/automatic-downloads/retrospective/RSC/lib/dictionaries/cif_core.dic
dictionary named 'cif_core.dic' version 2.4.2 from
2011-04-26.

'_exptl_absorpt_correction_type' value 'Empirical'
changed to 'empirical' according to
/usr/data/users/saulius/automatic-downloads/retrospective/RSC/lib/dictionaries/cif_core.dic
dictionary named 'cif_core.dic' version 2.4.2 from 2011-04-26.

Automatic conversion script
Id: cif_fix_values 2281 2013-09-26 08:29:07Z andrius 
;
_cod_original_sg_symbol_H-M Cc
_cod_original_formula_sum 'C14.25 H14 N2 O4.75 Cu'
_cod_database_code 7114000

loop_
_symmetry_equiv_pos_as_xyz
'x, y, z'
'x, -y, z+1/2'
'x+1/2, y+1/2, z'
'x+1/2, -y+1/2, z+1/2'

loop_
_atom_site_label
_atom_site_type_symbol
_atom_site_fract_x
_atom_site_fract_y
_atom_site_fract_z
_atom_site_U_iso_or_equiv
_atom_site_adp_type
_atom_site_occupancy
_atom_site_symmetry_multiplicity
_atom_site_calc_flag
_atom_site_refinement_flags
_atom_site_disorder_assembly
_atom_site_disorder_group
Cu Cu 0.05799(6) 0.113434(11) 0.78326(4) 0.01708(11) Uani 1 1 d . . .
O1 O 0.3665(6) 0.32696(13) 1.1861(2) 0.0234(7) Uani 1 1 d . . .
O2 O 0.6892(6) 0.33814(11) 1.0871(3) 0.0469(7) Uani 1 1 d . . .
O3 O -0.7059(5) -0.05855(10) 0.3715(2) 0.0223(6) Uani 1 1 d . . .
O4 O -0.3117(5) -0.09770(9) 0.3739(2) 0.0243(5) Uani 1 1 d . . .
N1 N 0.2092(7) 0.17358(15) 0.8953(3) 0.0212(8) Uani 1 1 d . . .
N2 N -0.1065(6) 0.05659(13) 0.6646(3) 0.0205(7) Uani 1 1 d . . .
C1 C 0.1000(9) 0.18844(17) 0.9850(4) 0.0299(10) Uani 1 1 d . . .
H1 H -0.0409 0.1675 1.0014 0.036 Uiso 1 1 calc R . .
C2 C 0.1840(8) 0.23337(17) 1.0555(4) 0.0283(10) Uani 1 1 d . . .
H2 H 0.1032 0.2421 1.1189 0.034 Uiso 1 1 calc R . .
C3 C 0.3870(7) 0.26496(17) 1.0315(3) 0.0244(9) Uani 1 1 d . . .
C4 C 0.5017(7) 0.24987(14) 0.9370(3) 0.0276(8) Uani 1 1 d . . .
H4 H 0.6416 0.2705 0.9186 0.033 Uiso 1 1 calc R . .
C5 C 0.4087(7) 0.20445(13) 0.8705(3) 0.0255(7) Uani 1 1 d . . .
H5 H 0.4858 0.1948 0.8064 0.031 Uiso 1 1 calc R . .
C6 C 0.4894(8) 0.31460(17) 1.1061(4) 0.0262(9) Uani 1 1 d . . .
C7 C -0.3474(7) 0.06405(13) 0.5994(3) 0.0271(7) Uani 1 1 d . . .
H7 H -0.4402 0.0960 0.6109 0.033 Uiso 1 1 calc R . .
C8 C -0.4665(7) 0.02697(14) 0.5160(3) 0.0269(7) Uani 1 1 d . . .
H8 H -0.6387 0.0334 0.4733 0.032 Uiso 1 1 calc R . .
C9 C -0.3310(6) -0.02008(13) 0.4949(3) 0.0201(7) Uani 1 1 d . . .
C10 C -0.0812(7) -0.02705(14) 0.5600(3) 0.0313(8) Uani 1 1 d . . .
H10 H 0.0183 -0.0579 0.5476 0.038 Uiso 1 1 calc R . .
C11 C 0.0251(7) 0.01145(15) 0.6442(3) 0.0310(8) Uani 1 1 d . . .
H11 H 0.1960 0.0057 0.6888 0.037 Uiso 1 1 calc R . .
C12 C -0.4554(6) -0.06266(12) 0.4058(3) 0.0193(7) Uani 1 1 d . . .
O5 O 0.704(3) 0.3742(9) 0.8705(18) 0.073(2) Uiso 0.269(5) 1 d PD A -1
H5A H 0.6610 0.3622 0.9433 0.109 Uiso 0.269(5) 1 d P A -1
C13 C 0.957(4) 0.3565(11) 0.847(2) 0.073(2) Uiso 0.269(5) 1 d PD A -1
H13A H 0.9414 0.3182 0.8217 0.087 Uiso 0.269(5) 1 calc PR A -1
H13B H 1.0889 0.3583 0.9203 0.087 Uiso 0.269(5) 1 calc PR A -1
C14 C 1.056(4) 0.3894(10) 0.7540(18) 0.073(2) Uiso 0.269(5) 1 d PD A -1
H14A H 1.0663 0.4282 0.7755 0.087 Uiso 0.269(5) 1 calc PR A -1
H14B H 0.9353 0.3855 0.6777 0.087 Uiso 0.269(5) 1 calc PR A -1
C15 C 1.329(4) 0.3684(11) 0.746(2) 0.073(2) Uiso 0.269(5) 1 d PD A -1
H15A H 1.4097 0.3932 0.6978 0.109 Uiso 0.269(5) 1 calc PR A -1
H15B H 1.3132 0.3324 0.7098 0.109 Uiso 0.269(5) 1 calc PR A -1
H15C H 1.4388 0.3662 0.8240 0.109 Uiso 0.269(5) 1 calc PR A -1
O6 O 0.259(3) 0.3518(6) 0.6977(14) 0.073(2) Uiso 0.269(5) 1 d PD A -2
H6A H 0.4104 0.3605 0.7563 0.109 Uiso 0.269(5) 1 calc PR A -2
C16 C 0.036(4) 0.3852(9) 0.715(2) 0.073(2) Uiso 0.269(5) 1 d PD A -2
H16A H -0.0976 0.3870 0.6420 0.087 Uiso 0.269(5) 1 calc PR A -2
H16B H 0.0951 0.4224 0.7379 0.087 Uiso 0.269(5) 1 calc PR A -2
C17 C -0.080(4) 0.3590(11) 0.811(2) 0.073(2) Uiso 0.269(5) 1 d PD A -2
H17A H 0.0122 0.3722 0.8886 0.087 Uiso 0.269(5) 1 calc PR A -2
H17B H -0.0588 0.3192 0.8094 0.087 Uiso 0.269(5) 1 calc PR A -2
C18 C -0.370(3) 0.3735(11) 0.792(3) 0.073(2) Uiso 0.269(5) 1 d PD A -2
H18A H -0.4452 0.3585 0.8560 0.109 Uiso 0.269(5) 1 calc PR A -2
H18B H -0.4622 0.3584 0.7179 0.109 Uiso 0.269(5) 1 calc PR A -2
H18C H -0.3902 0.4130 0.7909 0.109 Uiso 0.269(5) 1 calc PR A -2
O7 O -1.580(6) 0.3985(15) 0.831(3) 0.073(2) Uiso 0.112(4) 1 d PD B -3
C19 C -1.309(8) 0.378(3) 0.845(4) 0.073(2) Uiso 0.112(4) 1 d PD B -3
H19A H -1.2970 0.3417 0.8794 0.087 Uiso 0.112(4) 1 calc PR B -3
H19B H -1.1896 0.4024 0.8989 0.087 Uiso 0.112(4) 1 calc PR B -3
C20 C -1.226(7) 0.377(2) 0.727(4) 0.073(2) Uiso 0.112(4) 1 d PD B -3
H20A H -1.1812 0.3390 0.7096 0.087 Uiso 0.112(4) 1 calc PR B -3
H20B H -1.3720 0.3889 0.6651 0.087 Uiso 0.112(4) 1 calc PR B -3
C21 C -0.990(10) 0.413(2) 0.730(5) 0.073(2) Uiso 0.112(4) 1 d PD B -3
H21A H -0.9376 0.4115 0.6538 0.109 Uiso 0.112(4) 1 calc PR B -3
H21B H -0.8446 0.4005 0.7905 0.109 Uiso 0.112(4) 1 calc PR B -3
H21C H -1.0350 0.4502 0.7461 0.109 Uiso 0.112(4) 1 calc PR B -3
O8 O 2.704(7) 0.376(2) 0.803(5) 0.073(2) Uiso 0.112(4) 1 d PD B -4
C22 C 2.444(8) 0.380(2) 0.727(4) 0.073(2) Uiso 0.112(4) 1 d PD B -4
H22A H 2.4050 0.3462 0.6821 0.087 Uiso 0.112(4) 1 calc PR B -4
H22B H 2.4446 0.4101 0.6707 0.087 Uiso 0.112(4) 1 calc PR B -4
C23 C 2.231(7) 0.3905(16) 0.797(5) 0.073(2) Uiso 0.112(4) 1 d PD B -4
H23A H 2.1380 0.4245 0.7709 0.087 Uiso 0.112(4) 1 calc PR B -4
H23B H 2.3113 0.3941 0.8809 0.087 Uiso 0.112(4) 1 calc PR B -4
C24 C 2.039(10) 0.3430(17) 0.779(6) 0.073(2) Uiso 0.112(4) 1 d PD B -4
H24A H 1.9134 0.3473 0.8301 0.109 Uiso 0.112(4) 1 calc PR B -4
H24B H 2.1358 0.3091 0.7976 0.109 Uiso 0.112(4) 1 calc PR B -4
H24C H 1.9461 0.3423 0.6975 0.109 Uiso 0.112(4) 1 calc PR B -4

loop_
_atom_site_aniso_label
_atom_site_aniso_U_11
_atom_site_aniso_U_22
_atom_site_aniso_U_33
_atom_site_aniso_U_23
_atom_site_aniso_U_13
_atom_site_aniso_U_12
Cu 0.02230(17) 0.00929(16) 0.01640(16) 0.0001(2) -0.00391(11) 0.0004(2)
O1 0.0322(16) 0.0169(15) 0.0187(13) -0.0035(11) -0.0007(11) -0.0001(11)
O2 0.0408(16) 0.0402(16) 0.0635(19) -0.0285(15) 0.0194(14) -0.0205(14)
O3 0.0246(13) 0.0138(12) 0.0243(13) -0.0017(10) -0.0048(10) -0.0002(10)
O4 0.0275(12) 0.0191(11) 0.0258(12) -0.0068(9) 0.0042(10) -0.0009(10)
N1 0.0266(17) 0.0129(18) 0.0217(18) -0.0027(14) -0.0006(14) 0.0002(14)
N2 0.0239(16) 0.0146(15) 0.0208(15) -0.0025(12) -0.0008(12) -0.0005(12)
C1 0.032(2) 0.024(2) 0.034(2) -0.0059(17) 0.0089(18) -0.0057(17)
C2 0.030(2) 0.023(2) 0.033(2) -0.0126(17) 0.0069(17) -0.0067(17)
C3 0.026(2) 0.020(2) 0.025(2) -0.0073(16) -0.0002(16) 0.0024(14)
C4 0.0298(19) 0.0185(17) 0.034(2) -0.0036(14) 0.0052(15) -0.0056(14)
C5 0.0302(18) 0.0171(16) 0.0289(17) -0.0030(13) 0.0049(14) -0.0005(14)
C6 0.0222(19) 0.014(2) 0.037(2) -0.0052(16) -0.0064(18) -0.0039(15)
C7 0.0261(17) 0.0142(16) 0.036(2) -0.0063(14) -0.0045(15) 0.0058(13)
C8 0.0206(17) 0.0211(18) 0.0343(19) -0.0058(15) -0.0062(14) 0.0030(13)
C9 0.0226(17) 0.0148(15) 0.0220(16) -0.0010(12) 0.0021(13) -0.0024(12)
C10 0.0276(19) 0.0238(18) 0.037(2) -0.0133(15) -0.0065(15) 0.0069(14)
C11 0.0240(17) 0.0279(18) 0.035(2) -0.0117(15) -0.0090(14) 0.0073(14)
C12 0.0264(18) 0.0134(15) 0.0164(15) 0.0018(12) 0.0002(13) -0.0014(13)

loop_
_atom_type_symbol
_atom_type_description
_atom_type_scat_dispersion_real
_atom_type_scat_dispersion_imag
_atom_type_scat_source
C C 0.0033 0.0016 'International Tables Vol C Tables 4.2.6.8 and 6.1.1.4'
H H 0.0000 0.0000 'International Tables Vol C Tables 4.2.6.8 and 6.1.1.4'
N N 0.0061 0.0033 'International Tables Vol C Tables 4.2.6.8 and 6.1.1.4'
O O 0.0106 0.0060 'International Tables Vol C Tables 4.2.6.8 and 6.1.1.4'
Cu Cu 0.3201 1.2651 'International Tables Vol C Tables 4.2.6.8 and 6.1.1.4'

loop_
_geom_angle_atom_site_label_1
_geom_angle_atom_site_label_2
_geom_angle_atom_site_label_3
_geom_angle
_geom_angle_site_symmetry_1
_geom_angle_site_symmetry_3
O3 Cu O1 171.46(12) 2_655 4_454
O3 Cu N1 92.52(13) 2_655 .
O1 Cu N1 85.02(9) 4_454 .
O3 Cu N2 90.92(9) 2_655 .
O1 Cu N2 91.51(14) 4_454 .
N1 Cu N2 176.53(15) . .
O3 Cu O4 97.42(10) 2_655 2
O1 Cu O4 90.93(10) 4_454 2
N1 Cu O4 94.32(12) . 2
N2 Cu O4 85.64(11) . 2
C6 O1 Cu 109.1(3) . 4
C12 O3 Cu 126.4(2) . 2_454
C12 O4 Cu 145.4(2) . 2_554
C1 N1 C5 118.3(4) . .
C1 N1 Cu 122.2(3) . .
C5 N1 Cu 119.0(3) . .
C7 N2 C11 117.5(3) . .
C7 N2 Cu 120.6(2) . .
C11 N2 Cu 121.9(3) . .
N1 C1 C2 123.1(4) . .
C3 C2 C1 119.3(4) . .
C2 C3 C4 118.1(3) . .
C2 C3 C6 121.8(3) . .
C4 C3 C6 120.2(4) . .
C5 C4 C3 119.7(3) . .
N1 C5 C4 121.6(3) . .
O2 C6 O1 125.4(4) . .
O2 C6 C3 118.5(4) . .
O1 C6 C3 116.1(4) . .
N2 C7 C8 122.8(3) . .
C7 C8 C9 119.8(3) . .
C10 C9 C8 117.2(3) . .
C10 C9 C12 120.9(3) . .
C8 C9 C12 121.8(3) . .
C9 C10 C11 120.0(3) . .
N2 C11 C10 122.6(3) . .
O4 C12 O3 126.2(3) . .
O4 C12 C9 118.8(3) . .
O3 C12 C9 115.0(3) . .
O5 C13 C14 115.1(16) . .
C13 C14 C15 108.5(9) . .
O6 C16 C17 107.8(16) . .
C16 C17 C18 108.6(10) . .
O7 C19 C20 110.6(11) . .
C21 C20 C19 110.0(10) . .
O8 C22 C23 111.5(11) . .
C22 C23 C24 108.9(10) . .

loop_
_geom_bond_atom_site_label_1
_geom_bond_atom_site_label_2
_geom_bond_distance
_geom_bond_site_symmetry_2
Cu O3 1.958(2) 2_655
Cu O1 1.981(3) 4_454
Cu N1 2.014(3) .
Cu N2 2.019(3) .
Cu O4 2.387(2) 2
O1 C6 1.261(5) .
O1 Cu 1.981(3) 4
O2 C6 1.239(5) .
O3 C12 1.279(4) .
O3 Cu 1.958(2) 2_454
O4 C12 1.238(4) .
O4 Cu 2.387(2) 2_554
N1 C1 1.328(6) .
N1 C5 1.354(5) .
N2 C7 1.332(5) .
N2 C11 1.342(5) .
C1 C2 1.386(6) .
C2 C3 1.374(5) .
C3 C4 1.396(5) .
C3 C6 1.522(6) .
C4 C5 1.382(5) .
C7 C8 1.378(5) .
C8 C9 1.394(5) .
C9 C10 1.368(5) .
C9 C12 1.516(4) .
C10 C11 1.388(5) .
O5 C13 1.453(10) .
C13 C14 1.512(10) .
C14 C15 1.521(10) .
O6 C16 1.462(10) .
C16 C17 1.510(10) .
C17 C18 1.515(10) .
O7 C19 1.460(10) .
C19 C20 1.512(10) .
C20 C21 1.503(10) .
O8 C22 1.454(10) .
C22 C23 1.513(10) .
C23 C24 1.514(10) .

loop_
_geom_hbond_atom_site_label_D
_geom_hbond_atom_site_label_H
_geom_hbond_atom_site_label_A
_geom_hbond_distance_DH
_geom_hbond_distance_HA
_geom_hbond_distance_DA
_geom_hbond_angle_DHA
O5 H5A O2 0.96 1.75 2.68(2) 162.1
O6 H6A O5 0.95 1.83 2.78(3) 177.6

loop_
_geom_torsion_atom_site_label_1
_geom_torsion_atom_site_label_2
_geom_torsion_atom_site_label_3
_geom_torsion_atom_site_label_4
_geom_torsion
_geom_torsion_site_symmetry_1
O3 Cu N1 C1 -95.0(3) 2_655
O1 Cu N1 C1 93.2(3) 4_454
N2 Cu N1 C1 92(3) .
O4 Cu N1 C1 2.6(3) 2
O3 Cu N1 C5 93.4(3) 2_655
O1 Cu N1 C5 -78.4(3) 4_454
N2 Cu N1 C5 -80(3) .
O4 Cu N1 C5 -169.0(3) 2
O3 Cu N2 C7 157.4(3) 2_655
O1 Cu N2 C7 -30.8(3) 4_454
N1 Cu N2 C7 -29(3) .
O4 Cu N2 C7 60.1(3) 2
O3 Cu N2 C11 -25.7(3) 2_655
O1 Cu N2 C11 146.1(3) 4_454
N1 Cu N2 C11 147(2) .
O4 Cu N2 C11 -123.1(3) 2
C5 N1 C1 C2 -1.3(7) .
Cu N1 C1 C2 -173.0(3) .
N1 C1 C2 C3 1.0(6) .
C1 C2 C3 C4 -0.6(5) .
C1 C2 C3 C6 -179.6(5) .
C2 C3 C4 C5 0.4(5) .
C6 C3 C4 C5 179.5(3) .
C1 N1 C5 C4 1.1(6) .
Cu N1 C5 C4 173.0(3) .
C3 C4 C5 N1 -0.6(5) .
Cu O1 C6 O2 -3.8(5) 4
Cu O1 C6 C3 173.2(3) 4
C2 C3 C6 O2 173.0(4) .
C4 C3 C6 O2 -6.0(6) .
C2 C3 C6 O1 -4.3(5) .
C4 C3 C6 O1 176.7(4) .
C11 N2 C7 C8 1.9(6) .
Cu N2 C7 C8 178.9(3) .
N2 C7 C8 C9 -1.7(6) .
C7 C8 C9 C10 0.1(6) .
C7 C8 C9 C12 178.7(3) .
C8 C9 C10 C11 1.1(6) .
C12 C9 C10 C11 -177.5(3) .
C7 N2 C11 C10 -0.6(6) .
Cu N2 C11 C10 -177.6(3) .
C9 C10 C11 N2 -0.9(6) .
Cu O4 C12 O3 121.2(4) 2_554
Cu O4 C12 C9 -59.4(5) 2_554
Cu O3 C12 O4 12.4(5) 2_454
Cu O3 C12 C9 -167.0(2) 2_454
C10 C9 C12 O4 -15.5(5) .
C8 C9 C12 O4 165.9(4) .
C10 C9 C12 O3 164.0(3) .
C8 C9 C12 O3 -14.6(5) .
O5 C13 C14 C15 176(2) .
O6 C16 C17 C18 -153(2) .
O7 C19 C20 C21 120(5) .
O8 C22 C23 C24 -118(5) .
